data_4345054
loop_
_publ_author_name
'Auer, Henry'
'Guehne, Robin'
'Bertmer, Marko'
'Weber, Sebastian'
'Wenderoth, Patrick'
'Hansen, Thomas Christian'
'Haase, J\"urgen'
'Kohlmann, Holger'

_publ_section_title
;
 Hydrides of Alkaline Earth-Tetrel (AeTt) Zintl Phases: Covalent Tt-H
 Bonds from Silicon to Tin.
;
_journal_issue 3
_journal_name_full 'Inorganic chemistry'
_journal_page_first 1061
_journal_page_last 1071
_journal_paper_doi 10.1021/acs.inorgchem.6b01944
_journal_volume 56
_journal_year 2017
_chemical_formula_sum 'Ba D1.86 Si'
_chemical_formula_weight 169.15
_chemical_name_systematic ' ?'
_space_group_IT_number 62
_symmetry_cell_setting orthorhombic
_symmetry_space_group_name_Hall '-P 2ac 2n'
_symmetry_space_group_name_H-M 'P n m a'
_cell_angle_alpha 90.00000
_cell_angle_beta 90.00000
_cell_angle_gamma 90.00000
_cell_formula_units_Z 4
_cell_length_a 15.622(2)
_cell_length_b 4.1113(7)
_cell_length_c 4.4732(7)
_cell_measurement_reflns_used 88
_cell_measurement_temperature 297(2)
_cell_measurement_theta_max 139.9
_cell_measurement_theta_min 17.7
_cell_volume 287.30(8)
_computing_structure_refinement FULLPROF
_diffrn_ambient_temperature 297(2)
_diffrn_measurement_device_type 'ILL D20 two-axis diffractometer'
_diffrn_radiation_type neutron
_diffrn_radiation_wavelength 2.41539
_diffrn_source 'nuclear reactor'
_diffrn_source_type 'constant wave length neutron diffraction'
_pd_char_colour grey
_pd_instr_location ' 'D20 diffractometer, ILL, Grenoble, France''
_pd_meas_2theta_range_inc 0.050010
_pd_meas_2theta_range_max 157.15640
_pd_meas_2theta_range_min 0.02420
_pd_meas_number_of_points 3144
_pd_proc_2theta_range_inc 0.050010
_pd_proc_2theta_range_max 157.3096
_pd_proc_2theta_range_min 0.1774
_pd_proc_ls_pref_orient_corr ' ?'
_pd_proc_ls_prof_R_factor 3.0159
_pd_proc_ls_prof_wR_expected 1.7459
_pd_proc_ls_prof_wR_factor 4.1178
_pd_proc_wavelength 2.415387
_pd_spec_mounting ' '6mm vanadium container''
_pd_spec_mount_mode transmission
_pd_spec_shape cylinder
_refine_ls_goodness_of_fit_all 2.36
_refine_ls_number_parameters 48
_refine_ls_number_reflns 103
_refine_ls_number_restraints 0
_refine_ls_R_I_factor 6.2916
_refine_ls_shift/su_max 0.05
_cod_data_source_file ic6b01944_si_004.cif
_cod_data_source_block BaSiDx
_cod_depositor_comments
;
The following automatic conversions were performed:

'_symmetry_cell_setting' value 'Orthorhombic' changed to
'orthorhombic' according to
/usr/data/users/saulius/crontab/automatic-downloads/rss-feeds/ACS/lib/dictionaries/cif_core.dic
dictionary named 'cif_core.dic' version 2.4.2 from 2011-04-26.

Automatic conversion script
Id: cif_fix_values 4268 2015-11-12 08:31:59Z antanas 

 Adding full bibliography for 4345054.cif.
;
_cod_original_cell_volume 287.29(8)
_cod_original_formula_sum 'Ba1 D1.86 Si1'
_cod_database_code 4345054
_pd_proc_ls_prof_cr_factor 19.5342
_pd_proc_ls_prof_cwr_factor 18.1740
_pd_proc_ls_prof_cwr_expected 7.7058
_pd_proc_ls_prof_chi2 5.5624
_pd_proc_ls_prof_echi2 5.5624

loop_
_symmetry_equiv_pos_as_xyz
x,y,z
x+1/2,-y+1/2,-z+1/2
-x,y+1/2,-z
-x+1/2,-y,z+1/2
-x,-y,-z
-x+1/2,y+1/2,z+1/2
x,-y+1/2,z
x+1/2,y,-z+1/2

loop_
_atom_site_label
_atom_site_fract_x
_atom_site_fract_y
_atom_site_fract_z
_atom_site_U_iso_or_equiv
_atom_site_occupancy
_atom_site_adp_type
_atom_site_type_symbol
Ba2 0.3496(5) 0.25000 0.006(2) 0.00380 1.00000 Uiso Ba
Si1 0.0448(8) 0.25000 0.0104(2) 0.00887 1.00000 Uiso Si
D1 0.2566(4) 0.25000 0.510(2) 0.039(4) 0.948(16) Uiso D
D2 0.0442(6) 0.25000 0.3773(10) 0.030(4) 0.914(15) Uiso D

loop_
_atom_type_symbol
_atom_type_scat_length_neutron
_atom_type_scat_source
Ba 0.50700 V.F._Sears_Neutron_News_3_26_(1992)
Si 0.41490 V.F._Sears_Neutron_News_3_26_(1992)
D 0.66710 V.F._Sears_Neutron_News_3_26_(1992)

loop_
_geom_angle_atom_site_label_1
_geom_angle_atom_site_label_2
_geom_angle_atom_site_label_3
_geom_angle
_geom_angle_site_symmetry_1
_geom_angle_site_symmetry_3
D1 Ba2 D1 114.0(6) 1_554 1_555
D1 Ba2 D1 70.2(4) 1_554 4_554
D1 Ba2 D1 70.2(4) 1_554 4_564
D1 Ba2 D2 99.1(4) 1_554 4_554
D1 Ba2 D2 99.1(4) 1_554 4_564
D1 Ba2 D1 69.8(4) 1_555 4_554
D1 Ba2 D1 69.8(4) 1_555 4_564
D1 Ba2 D2 120.8(5) 1_555 4_554
D1 Ba2 D2 120.8(5) 1_555 4_564
D1 Ba2 D1 102.18(19) 4_554 4_564
D1 Ba2 D2 78.2(4) 4_554 4_554
D1 Ba2 D2 168.1(4) 4_554 4_564
D1 Ba2 D2 168.1(4) 4_564 4_554
D1 Ba2 D2 78.2(4) 4_564 4_564
D2 Ba2 D2 99.0(2) 4_554 4_564
Si1 Si1 Si1 111.4(3) 3_545 3_555
Si1 Si1 D2 87.8(3) 3_545 1_554
Si1 Si1 D2 92.0(4) 3_545 1_555
Si1 Si1 D2 87.8(3) 3_555 1_554
Si1 Si1 D2 92.0(4) 3_555 1_555
D2 Si1 D2 179.5(4) 1_554 1_555
Ba2 D1 Ba2 114.0(6) 1_555 1_556
Ba2 D1 Ba2 109.5(5) 1_555 4_555
Ba2 D1 Ba2 109.5(5) 1_555 4_565
Ba2 D1 Ba2 110.5(5) 1_556 4_555
Ba2 D1 Ba2 110.5(5) 1_556 4_565
Ba2 D1 Ba2 102.18(19) 4_555 4_565
Ba2 D2 Ba2 99.0(2) 4_555 4_565
Ba2 D2 Si1 102.1(5) 4_555 1_555
Ba2 D2 Si1 77.6(3) 4_555 1_556
Ba2 D2 D2 69.5(4) 4_555 3_546
Ba2 D2 D2 143.5(4) 4_555 3_556
Ba2 D2 Si1 102.1(5) 4_565 1_555
Ba2 D2 Si1 77.6(3) 4_565 1_556
Ba2 D2 D2 143.5(4) 4_565 3_546
Ba2 D2 D2 69.5(4) 4_565 3_556
Si1 D2 Si1 179.5(2) 1_555 1_556
Si1 D2 D2 114.1(4) 1_555 3_546
Si1 D2 D2 114.1(4) 1_555 3_556
Si1 D2 D2 66.2(2) 1_556 3_546
Si1 D2 D2 66.2(2) 1_556 3_556
D2 D2 D2 98.7(2) 3_546 3_556

loop_
_geom_bond_atom_site_label_1
_geom_bond_atom_site_label_2
_geom_bond_distance
_geom_bond_site_symmetry_2
Ba2 D1 2.652(12) 1_554
Ba2 D1 2.682(12) 1_555
Ba2 D1 2.642(6) 4_554
Ba2 D1 2.642(6) 4_564
Ba2 D2 2.704(8) 4_554
Ba2 D2 2.704(8) 4_564
Si1 Si1 2.489(10) 3_545
Si1 Si1 2.489(10) 3_555
Si1 D2 2.832(5) 1_554
Si1 D2 1.641(5) 1_555
D1 Ba2 2.682(12) 1_555
D1 Ba2 2.652(12) 1_556
D1 Ba2 2.642(6) 4_555
D1 Ba2 2.642(6) 4_565
D2 Ba2 2.704(8) 4_555
D2 Ba2 2.704(8) 4_565
D2 Si1 1.641(5) 1_555
D2 Si1 2.832(5) 1_556
D2 D2 2.709(7) 3_546
D2 D2 2.709(7) 3_556
